data_7036191
loop_
_publ_author_name
'Chapman, Michael R.'
'Lake, Benjamin R. M.'
'Pask, Christopher M.'
'Nguyen, Bao N.'
'Willans, Charlotte E.'

_publ_section_title
;
 Solid-state structure, solution-state behaviour and catalytic activity of
 electronically divergent C,N-chelating palladium-N-heterocyclic carbene
 complexes.
;
_journal_issue 36
_journal_name_full 'Dalton transactions (Cambridge, England : 2003)'
_journal_page_first 15938
_journal_page_last 15948
_journal_paper_doi 10.1039/c5dt02194d
_journal_volume 44
_journal_year 2015
_chemical_formula_moiety 'C30 H26 N8 Pd, C2 H6 O S, 2(Br)'
_chemical_formula_sum 'C32 H32 Br2 N8 O Pd S'
_chemical_formula_weight 842.94
_chemical_name_systematic 6f
_space_group_crystal_system monoclinic
_space_group_IT_number 15
_space_group_name_Hall '-C 2yc'
_space_group_name_H-M_alt 'C 1 2/c 1'
_symmetry_space_group_name_Hall '-C 2yc'
_symmetry_space_group_name_H-M 'C 1 2/c 1'
_atom_sites_solution_hydrogens geom
_atom_sites_solution_primary direct
_atom_sites_solution_secondary difmap
_audit_creation_date 2014-11-20
_audit_creation_method
;
Olex2 1.2
(compiled 2014.09.19 svn.r3010 for OlexSys, GUI svn.r4874)
;
_audit_update_record
;
2015-06-09 deposited with the CCDC.
2015-08-11 downloaded from the CCDC.
;
_cell_angle_alpha 90.00
_cell_angle_beta 107.066(14)
_cell_angle_gamma 90.00
_cell_formula_units_Z 8
_cell_length_a 30.370(4)
_cell_length_b 12.2010(19)
_cell_length_c 18.606(2)
_cell_measurement_reflns_used 2743
_cell_measurement_temperature 120.0(2)
_cell_measurement_theta_max 24.1970
_cell_measurement_theta_min 3.6350
_cell_volume 6590.8(16)
_computing_cell_refinement
;
CrysAlisPro, Agilent Technologies,
Version 1.171.37.33 (release 27-03-2014 CrysAlis171 .NET)
(compiled Mar 27 2014,17:12:48)
;
_computing_data_collection
;
CrysAlisPro, Agilent Technologies,
Version 1.171.37.33 (release 27-03-2014 CrysAlis171 .NET)
(compiled Mar 27 2014,17:12:48)
;
_computing_data_reduction
;
CrysAlisPro, Agilent Technologies,
Version 1.171.37.33 (release 27-03-2014 CrysAlis171 .NET)
(compiled Mar 27 2014,17:12:48)
;
_computing_molecular_graphics 'Olex2 (Dolomanov et al., 2009)'
_computing_publication_material 'Olex2 (Dolomanov et al., 2009)'
_computing_structure_refinement 'ShelXL (Sheldrick, 2008)'
_computing_structure_solution 'ShelXS (Sheldrick, 2008)'
_diffrn_ambient_environment N~2~
_diffrn_ambient_temperature 120.0(2)
_diffrn_detector 'CCD plate'
_diffrn_detector_area_resol_mean 5.3095
_diffrn_detector_type Atlas
_diffrn_measured_fraction_theta_full 0.998
_diffrn_measured_fraction_theta_max 0.998
_diffrn_measurement_details
;
  1 omega  -25.00    3.00   1.0000   60.0000
omega____ theta____ kappa____ phi______ frames
    -       13.1072  -57.0000  -30.0000 28

  2 omega  -22.00   36.00   1.0000   60.0000
omega____ theta____ kappa____ phi______ frames
    -       13.1072  -57.0000  -90.0000 58

  3 omega  -30.00    8.00   1.0000   60.0000
omega____ theta____ kappa____ phi______ frames
    -      -13.8884  -63.0000 -110.3798 38

  4 omega  -78.00  -14.00   1.0000   60.0000
omega____ theta____ kappa____ phi______ frames
    -      -13.8884  -57.0000 -150.0000 64

  5 omega   -5.00   77.00   1.0000   60.0000
omega____ theta____ kappa____ phi______ frames
    -       13.1072   37.0000   90.0000 82
;
_diffrn_measurement_device 'four-circle diffractometer'
_diffrn_measurement_device_type 'SuperNova, Dual, Cu at zero, Atlas'
_diffrn_measurement_method '\w scans'
_diffrn_orient_matrix_UB_11 0.0217878000
_diffrn_orient_matrix_UB_12 -0.0244417000
_diffrn_orient_matrix_UB_13 0.0032144000
_diffrn_orient_matrix_UB_21 0.0096947000
_diffrn_orient_matrix_UB_22 0.0526414000
_diffrn_orient_matrix_UB_23 -0.0003651000
_diffrn_orient_matrix_UB_31 0.0055530000
_diffrn_orient_matrix_UB_32 0.0025653000
_diffrn_orient_matrix_UB_33 0.0396804000
_diffrn_radiation_monochromator mirror
_diffrn_radiation_probe x-ray
_diffrn_radiation_type MoK\a
_diffrn_radiation_wavelength 0.71073
_diffrn_reflns_av_R_equivalents 0.0876
_diffrn_reflns_av_unetI/netI 0.1187
_diffrn_reflns_limit_h_max 39
_diffrn_reflns_limit_h_min -40
_diffrn_reflns_limit_k_max 15
_diffrn_reflns_limit_k_min -16
_diffrn_reflns_limit_l_max 24
_diffrn_reflns_limit_l_min -24
_diffrn_reflns_number 23167
_diffrn_reflns_theta_full 26.00
_diffrn_reflns_theta_max 28.28
_diffrn_reflns_theta_min 2.75
_diffrn_source 'SuperNova (Mo) X-ray Source'
_exptl_absorpt_coefficient_mu 3.091
_exptl_absorpt_correction_T_max 0.901
_exptl_absorpt_correction_T_min 0.741
_exptl_absorpt_correction_type analytical
_exptl_absorpt_process_details
;
CrysAlisPro, Agilent Technologies,
Version 1.171.37.33 (release 27-03-2014 CrysAlis171 .NET)
(compiled Mar 27 2014,17:12:48)
Analytical numeric absorption correction using a multifaceted crystal
model based on expressions derived by R.C. Clark & J.S. Reid.
(Clark, R. C. & Reid, J. S. (1995). Acta Cryst. A51, 887-897)
Empirical absorption correction using spherical harmonics,
 implemented in SCALE3 ABSPACK scaling algorithm.
;
_exptl_crystal_colour colourless
_exptl_crystal_colour_primary colourless
_exptl_crystal_density_diffrn 1.699
_exptl_crystal_density_method 'not measured'
_exptl_crystal_description needle
_exptl_crystal_F_000 3360
_exptl_crystal_size_max 0.21
_exptl_crystal_size_mid 0.05
_exptl_crystal_size_min 0.04
_refine_diff_density_max 1.464
_refine_diff_density_min -2.792
_refine_diff_density_rms 0.169
_refine_ls_extinction_method none
_refine_ls_goodness_of_fit_ref 1.017
_refine_ls_hydrogen_treatment constr
_refine_ls_matrix_type full
_refine_ls_number_parameters 403
_refine_ls_number_reflns 8170
_refine_ls_number_restraints 0
_refine_ls_restrained_S_all 1.017
_refine_ls_R_factor_all 0.1442
_refine_ls_R_factor_gt 0.0803
_refine_ls_shift/su_max 0.000
_refine_ls_shift/su_mean 0.000
_refine_ls_structure_factor_coef Fsqd
_refine_ls_weighting_details 'calc w=1/[\s^2^(Fo^2^)+(0.0666P)^2^+75.5018P] where P=(Fo^2^+2Fc^2^)/3'
_refine_ls_weighting_scheme calc
_refine_ls_wR_factor_gt 0.1602
_refine_ls_wR_factor_ref 0.1898
_reflns_number_gt 4905
_reflns_number_total 8170
_reflns_threshold_expression >2sigma(I)
_cod_data_source_file c5dt02194d2.cif
_cod_data_source_block mrc147_mo
_cod_depositor_comments 'Adding full bibliography for 7036182--7036191.cif.'
_cod_original_cell_volume 6590.9(16)
_cod_database_code 7036191
_chemical_oxdiff_formula 'C256 H256 Br16 N64 O8 Pd8 S8'
_reflns_odcompleteness_completeness 99.70
_reflns_odcompleteness_iscentric 1
_reflns_odcompleteness_theta 28.22
_olex2_refinement_description
;
1. Fixed Uiso
 At 1.2 times of:
  All C(H) groups, All C(H,H) groups, All C(H,H,H,H) groups
 At 1.5 times of:
  All C(H,H,H) groups
2. Others
 Fixed Sof: H21A(0.5) H21B(0.5) H21C(0.5) H21D(0.5) N5B(0.5) C16B(0.5)
 H16B(0.5) C17B(0.5) H17B(0.5) C18B(0.5) H18B(0.5) C19B(0.5) H19B(0.5)
 C20B(0.5) N5A(0.5) C16A(0.5) H16A(0.5) C17A(0.5) H17A(0.5) C18A(0.5) H18A(0.5)
 C19A(0.5) H19A(0.5) C20A(0.5)
3.a Secondary CH2 refined with riding coordinates:
 C10(H10A,H10B), C21(H21A,H21B), C21(H21C,H21D), C25(H25A,H25B)
3.b Aromatic/amide H refined with riding coordinates:
 C1(H1), C2(H2), C3(H3), C4(H4), C8(H8), C9(H9), C12(H12), C13(H13), C14(H14),
 C15(H15), C23(H23), C24(H24), C27(H27), C28(H28), C29(H29), C30(H30),
 C16B(H16B), C17B(H17B), C18B(H18B), C19B(H19B), C16A(H16A), C17A(H17A),
 C18A(H18A), C19A(H19A)
3.c Idealised Me refined as rotating group:
 C31(H31A,H31B,H31C), C32(H32A,H32B,H32C)
;
_olex2_submission_special_instructions 'No special instructions were received'

loop_
_space_group_symop_id
_space_group_symop_operation_xyz
1 'x, y, z'
2 '-x, y, -z+1/2'
3 'x+1/2, y+1/2, z'
4 '-x+1/2, y+1/2, -z+1/2'
5 '-x, -y, -z'
6 'x, -y, z-1/2'
7 '-x+1/2, -y+1/2, -z'
8 'x+1/2, -y+1/2, z-1/2'

loop_
_atom_site_label
_atom_site_type_symbol
_atom_site_fract_x
_atom_site_fract_y
_atom_site_fract_z
_atom_site_U_iso_or_equiv
_atom_site_adp_type
_atom_site_occupancy
_atom_site_calc_flag
_atom_site_disorder_assembly
_atom_site_disorder_group
_atom_site_site_symmetry_order
_atom_site_refinement_flags_posn
_atom_site_refinement_flags_adp
_atom_site_refinement_flags_occupancy
Pd1 Pd 0.11635(2) 0.42898(5) 0.42606(3) 0.02391(16) Uani 1 d . . 1 . . .
N1 N 0.1432(3) 0.6201(7) 0.2346(4) 0.046(2) Uani 1 d . . 1 . . .
N2 N 0.0934(2) 0.6637(5) 0.3704(4) 0.0273(14) Uani 1 d . . 1 . . .
N3 N 0.1131(2) 0.6438(5) 0.4901(4) 0.0301(15) Uani 1 d . . 1 . . .
N4 N 0.0768(2) 0.4286(6) 0.5022(3) 0.0299(15) Uani 1 d . . 1 . . .
N6 N 0.1968(2) 0.4871(5) 0.3660(3) 0.0235(13) Uani 1 d . . 1 . . .
N7 N 0.1546(2) 0.3557(5) 0.3084(3) 0.0226(13) Uani 1 d B . 1 . . .
N8 N 0.1250(2) 0.2579(5) 0.4264(3) 0.0273(14) Uani 1 d . . 1 . . .
C1 C 0.1744(3) 0.6602(9) 0.2035(5) 0.050(3) Uani 1 d . . 1 . . .
H1 H 0.1942 0.6110 0.1905 0.060 Uiso 1 calc . . 1 R . .
C2 C 0.1791(3) 0.7698(9) 0.1897(5) 0.049(3) Uani 1 d . . 1 . . .
H2 H 0.2019 0.7943 0.1692 0.059 Uiso 1 calc . . 1 R . .
C3 C 0.1487(4) 0.8418(9) 0.2074(5) 0.052(3) Uani 1 d . . 1 . . .
H3 H 0.1498 0.9163 0.1974 0.063 Uiso 1 calc . . 1 R . .
C4 C 0.1169(3) 0.8013(7) 0.2401(5) 0.039(2) Uani 1 d . . 1 . . .
H4 H 0.0967 0.8486 0.2535 0.047 Uiso 1 calc . . 1 R . .
C5 C 0.1152(3) 0.6907(7) 0.2530(4) 0.0288(17) Uani 1 d . . 1 . . .
C6 C 0.0801(3) 0.6423(6) 0.2880(4) 0.0267(17) Uani 1 d . . 1 . . .
C7 C 0.1081(3) 0.5887(7) 0.4247(4) 0.0282(18) Uani 1 d . . 1 . . .
C8 C 0.0888(3) 0.7661(6) 0.4006(5) 0.0337(19) Uani 1 d . . 1 . . .
H8 H 0.0788 0.8304 0.3740 0.040 Uiso 1 calc . . 1 R . .
C9 C 0.1017(3) 0.7535(7) 0.4765(5) 0.035(2) Uani 1 d . . 1 . . .
H9 H 0.1026 0.8076 0.5122 0.042 Uiso 1 calc . . 1 R . .
C10 C 0.1216(3) 0.5875(7) 0.5614(4) 0.036(2) Uani 1 d . . 1 . . .
H10A H 0.1225 0.6403 0.6008 0.043 Uiso 1 calc . . 1 R . .
H10B H 0.1512 0.5508 0.5736 0.043 Uiso 1 calc . . 1 R . .
C11 C 0.0844(3) 0.5046(7) 0.5579(4) 0.0289(17) Uani 1 d . . 1 . . .
C12 C 0.0583(3) 0.5071(8) 0.6071(4) 0.036(2) Uani 1 d . . 1 . . .
H12 H 0.0637 0.5604 0.6444 0.043 Uiso 1 calc . . 1 R . .
C13 C 0.0237(3) 0.4290(8) 0.6007(4) 0.038(2) Uani 1 d . . 1 . . .
H13 H 0.0062 0.4286 0.6342 0.045 Uiso 1 calc . . 1 R . .
C14 C 0.0158(3) 0.3525(7) 0.5438(5) 0.037(2) Uani 1 d . . 1 . . .
H14 H -0.0073 0.3002 0.5378 0.045 Uiso 1 calc . . 1 R . .
C15 C 0.0429(3) 0.3552(7) 0.4955(5) 0.0336(19) Uani 1 d . . 1 . . .
H15 H 0.0374 0.3040 0.4568 0.040 Uiso 1 calc . . 1 R . .
C21 C 0.2157(3) 0.5759(7) 0.4178(4) 0.0300(17) Uani 1 d . . 1 . . .
H21A H 0.2416 0.6059 0.4039 0.036 Uiso 0.50 calc A 1 1 R . .
H21B H 0.1925 0.6329 0.4091 0.036 Uiso 0.50 calc A 1 1 R . .
H21C H 0.1923 0.6306 0.4166 0.036 Uiso 0.50 calc A 2 1 R . .
H21D H 0.2412 0.6106 0.4052 0.036 Uiso 0.50 calc A 2 1 R . .
C22 C 0.1577(3) 0.4320(6) 0.3613(4) 0.0243(15) Uani 1 d . . 1 . . .
C23 C 0.2183(3) 0.4447(6) 0.3156(4) 0.0275(17) Uani 1 d . . 1 . . .
H23 H 0.2457 0.4691 0.3083 0.033 Uiso 1 calc B . 1 R . .
C24 C 0.1919(3) 0.3617(7) 0.2795(4) 0.0291(18) Uani 1 d B . 1 . . .
H24 H 0.1975 0.3171 0.2425 0.035 Uiso 1 calc . . 1 R . .
C25 C 0.1194(3) 0.2700(6) 0.2928(4) 0.0266(17) Uani 1 d . . 1 . . .
H25A H 0.1227 0.2234 0.2524 0.032 Uiso 1 calc B . 1 R . .
H25B H 0.0890 0.3030 0.2770 0.032 Uiso 1 calc . . 1 R . .
C26 C 0.1247(2) 0.2021(6) 0.3630(4) 0.0265(17) Uani 1 d . . 1 . . .
C27 C 0.1315(3) 0.0903(7) 0.3638(5) 0.036(2) Uani 1 d . . 1 . . .
H27 H 0.1305 0.0537 0.3194 0.043 Uiso 1 calc B . 1 R . .
C28 C 0.1398(3) 0.0330(7) 0.4298(5) 0.038(2) Uani 1 d . . 1 . . .
H28 H 0.1444 -0.0424 0.4308 0.045 Uiso 1 calc . . 1 R . .
C29 C 0.1413(3) 0.0897(7) 0.4954(5) 0.038(2) Uani 1 d . . 1 . . .
H29 H 0.1476 0.0534 0.5413 0.046 Uiso 1 calc B . 1 R . .
C30 C 0.1332(3) 0.1994(7) 0.4909(4) 0.0313(18) Uani 1 d . . 1 . . .
H30 H 0.1333 0.2364 0.5347 0.038 Uiso 1 calc . . 1 R . .
N5B N 0.2378(5) 0.4444(14) 0.5203(8) 0.026(3) Uiso 0.50 d B 1 1 . . .
C16B C 0.2528(7) 0.4231(18) 0.5948(12) 0.038(4) Uiso 0.50 d B 1 1 . . .
H16B H 0.2567 0.3506 0.6110 0.045 Uiso 0.50 calc B 1 1 R . .
C17B C 0.2621(6) 0.5031(19) 0.6457(9) 0.026(3) Uiso 0.50 d B 1 1 . . .
H17B H 0.2735 0.4870 0.6967 0.031 Uiso 0.50 calc B 1 1 R . .
C18B C 0.2542(6) 0.6166(17) 0.6201(10) 0.037(4) Uiso 0.50 d B 1 1 . . .
H18B H 0.2591 0.6733 0.6550 0.044 Uiso 0.50 calc B 1 1 R . .
C19B C 0.2400(6) 0.6386(17) 0.5466(10) 0.029(4) Uiso 0.50 d B 1 1 . . .
H19B H 0.2364 0.7107 0.5296 0.035 Uiso 0.50 calc B 1 1 R . .
C20B C 0.2310(6) 0.5549(17) 0.4975(10) 0.022(4) Uiso 0.50 d B 1 1 . . .
N5A N 0.2383(6) 0.4111(16) 0.5033(11) 0.046(5) Uiso 0.50 d B 2 1 . . .
C16A C 0.2545(8) 0.376(2) 0.5758(13) 0.063(7) Uiso 0.50 d B 2 1 . . .
H16A H 0.2598 0.3017 0.5834 0.075 Uiso 0.50 calc B 2 1 R . .
C17A C 0.2638(7) 0.441(2) 0.6392(14) 0.049(5) Uiso 0.50 d B 2 1 . . .
H17A H 0.2744 0.4092 0.6866 0.058 Uiso 0.50 calc B 2 1 R . .
C18A C 0.2574(7) 0.555(2) 0.6326(11) 0.039(4) Uiso 0.50 d B 2 1 . . .
H18A H 0.2650 0.6011 0.6743 0.047 Uiso 0.50 calc B 2 1 R . .
C19A C 0.2383(7) 0.5969(17) 0.5575(11) 0.035(5) Uiso 0.50 d B 2 1 . . .
H19A H 0.2300 0.6700 0.5477 0.042 Uiso 0.50 calc B 2 1 R . .
C20A C 0.2330(7) 0.5184(19) 0.4996(11) 0.028(5) Uiso 0.50 d B 2 1 . . .
S1 S -0.04378(9) 0.1234(3) 0.35481(16) 0.0654(9) Uani 1 d . . 1 . . .
O1 O -0.0500(3) 0.2135(10) 0.4057(6) 0.116(4) Uani 1 d . . 1 . . .
C31 C 0.0148(3) 0.1189(10) 0.3585(7) 0.065(3) Uani 1 d . . 1 . . .
H31A H 0.0238 0.1884 0.3432 0.097 Uiso 1 calc . . 1 GR . .
H31B H 0.0194 0.0626 0.3255 0.097 Uiso 1 calc . . 1 GR . .
H31C H 0.0331 0.1032 0.4090 0.097 Uiso 1 calc . . 1 GR . .
C32 C -0.0464(6) -0.0025(15) 0.4027(8) 0.125(7) Uani 1 d . . 1 . . .
H32A H -0.0267 0.0021 0.4534 0.187 Uiso 1 calc . . 1 GR . .
H32B H -0.0365 -0.0617 0.3772 0.187 Uiso 1 calc . . 1 GR . .
H32C H -0.0776 -0.0155 0.4030 0.187 Uiso 1 calc . . 1 GR . .
Br1 Br 0.32089(3) 0.62575(7) 0.34626(5) 0.0334(2) Uani 1 d . . 1 . . .
Br3 Br 0.0000 0.87311(19) 0.2500 0.1069(8) Uani 1 d . . 2 S T P
Br2 Br 0.0000 0.39210(11) 0.2500 0.0466(4) Uani 1 d . . 2 S T P

loop_
_atom_site_aniso_label
_atom_site_aniso_U_11
_atom_site_aniso_U_22
_atom_site_aniso_U_33
_atom_site_aniso_U_23
_atom_site_aniso_U_13
_atom_site_aniso_U_12
Pd1 0.0240(3) 0.0233(3) 0.0250(3) -0.0017(2) 0.0080(2) -0.0010(3)
N1 0.049(5) 0.049(5) 0.045(4) 0.013(4) 0.021(4) 0.015(4)
N2 0.025(4) 0.021(3) 0.035(4) -0.004(3) 0.009(3) -0.008(3)
N3 0.031(4) 0.030(4) 0.030(3) -0.010(3) 0.010(3) -0.006(3)
N4 0.027(4) 0.037(4) 0.026(3) 0.000(3) 0.008(3) 0.000(3)
N6 0.027(3) 0.026(3) 0.018(3) 0.002(3) 0.006(3) -0.003(3)
N7 0.026(3) 0.021(3) 0.021(3) -0.002(2) 0.007(3) 0.000(3)
N8 0.019(3) 0.030(4) 0.032(3) 0.000(3) 0.006(3) -0.003(3)
C1 0.045(6) 0.071(8) 0.040(5) 0.009(5) 0.022(5) 0.007(5)
C2 0.036(5) 0.070(7) 0.041(5) 0.014(5) 0.009(4) -0.022(5)
C3 0.063(7) 0.041(6) 0.053(6) 0.001(5) 0.017(5) -0.018(5)
C4 0.048(6) 0.025(4) 0.047(5) 0.000(4) 0.017(4) -0.010(4)
C5 0.027(4) 0.033(5) 0.020(4) 0.001(3) -0.003(3) -0.005(4)
C6 0.032(4) 0.025(4) 0.022(4) -0.003(3) 0.006(3) -0.009(3)
C7 0.020(4) 0.034(5) 0.031(4) -0.010(4) 0.009(3) -0.005(3)
C8 0.034(5) 0.017(4) 0.055(5) -0.011(4) 0.022(4) -0.007(3)
C9 0.047(5) 0.021(4) 0.045(5) -0.003(4) 0.024(4) -0.005(4)
C10 0.035(5) 0.044(5) 0.025(4) -0.006(4) 0.004(4) -0.001(4)
C11 0.028(4) 0.034(5) 0.023(4) -0.001(3) 0.003(3) 0.002(4)
C12 0.035(5) 0.046(6) 0.026(4) 0.000(4) 0.008(4) 0.006(4)
C13 0.034(5) 0.055(6) 0.026(4) 0.010(4) 0.010(4) 0.011(4)
C14 0.031(5) 0.042(5) 0.039(5) 0.008(4) 0.010(4) 0.000(4)
C15 0.032(5) 0.034(5) 0.034(4) 0.002(4) 0.007(4) -0.002(4)
C21 0.029(4) 0.033(4) 0.026(4) -0.008(4) 0.006(3) -0.008(4)
C22 0.029(4) 0.022(4) 0.021(3) 0.001(3) 0.005(3) 0.001(3)
C23 0.026(4) 0.029(4) 0.029(4) 0.002(3) 0.010(3) 0.006(3)
C24 0.026(4) 0.039(5) 0.021(4) -0.001(3) 0.005(3) 0.001(4)
C25 0.023(4) 0.028(4) 0.026(4) -0.012(3) 0.004(3) -0.008(3)
C26 0.013(4) 0.029(4) 0.038(4) -0.004(3) 0.009(3) 0.001(3)
C27 0.021(4) 0.033(5) 0.054(5) -0.006(4) 0.013(4) -0.003(3)
C28 0.026(5) 0.026(4) 0.062(6) 0.007(4) 0.014(4) -0.004(3)
C29 0.028(5) 0.037(5) 0.051(5) 0.023(4) 0.014(4) 0.007(4)
C30 0.029(4) 0.034(5) 0.029(4) 0.005(4) 0.005(4) -0.002(4)
S1 0.0406(15) 0.100(2) 0.0564(16) -0.0286(16) 0.0148(13) -0.0157(15)
O1 0.085(7) 0.167(11) 0.118(7) -0.102(8) 0.065(6) -0.053(7)
C31 0.033(6) 0.085(9) 0.072(7) -0.014(7) 0.008(5) -0.006(6)
C32 0.108(13) 0.174(18) 0.085(10) 0.010(11) 0.017(9) -0.092(13)
Br1 0.0346(5) 0.0263(4) 0.0360(4) 0.0062(3) 0.0054(4) -0.0050(3)
Br3 0.0441(11) 0.0807(15) 0.181(2) 0.000 0.0103(13) 0.000
Br2 0.0412(8) 0.0310(7) 0.0801(10) 0.000 0.0376(7) 0.000

loop_
_atom_type_symbol
_atom_type_description
_atom_type_scat_dispersion_real
_atom_type_scat_dispersion_imag
_atom_type_scat_source
C C 0.0033 0.0016 'International Tables Vol C Tables 4.2.6.8 and 6.1.1.4'
H H 0.0000 0.0000 'International Tables Vol C Tables 4.2.6.8 and 6.1.1.4'
Br Br -0.2901 2.4595 'International Tables Vol C Tables 4.2.6.8 and 6.1.1.4'
N N 0.0061 0.0033 'International Tables Vol C Tables 4.2.6.8 and 6.1.1.4'
O O 0.0106 0.0060 'International Tables Vol C Tables 4.2.6.8 and 6.1.1.4'
Pd Pd -0.9988 1.0072 'International Tables Vol C Tables 4.2.6.8 and 6.1.1.4'
S S 0.1246 0.1234 'International Tables Vol C Tables 4.2.6.8 and 6.1.1.4'

loop_
_exptl_crystal_face_index_h
_exptl_crystal_face_index_k
_exptl_crystal_face_index_l
_exptl_crystal_face_perp_dist
_exptl_oxdiff_crystal_face_indexfrac_h
_exptl_oxdiff_crystal_face_indexfrac_k
_exptl_oxdiff_crystal_face_indexfrac_l
_exptl_oxdiff_crystal_face_x
_exptl_oxdiff_crystal_face_y
_exptl_oxdiff_crystal_face_z
15 -1 21 0.0954 15.0555 -0.9808 20.9009 0.4192 0.0867 0.9104
7 17 -2 0.0246 7.0713 17.0276 -2.0444 -0.2687 0.9657 0.0018
-19 6 24 0.0680 -18.9132 5.9915 24.0803 -0.4811 0.1233 0.8659
0 -17 -1 0.0148 -0.0778 -17.0206 -0.9913 0.4111 -0.8964 -0.0834
43 -1 -7 0.0263 42.9864 -0.9561 -7.2279 0.9367 0.3690 -0.0506
1 7 -23 0.0920 0.9693 7.0049 -22.9892 -0.2240 0.3865 -0.8889
-1 -7 23 0.0920 -0.9693 -7.0049 22.9892 0.2240 -0.3865 0.8889
5 17 1 0.0248 5.0789 17.0260 0.9640 -0.3024 0.9452 0.1101
-15 1 -21 0.0954 -15.0555 0.9808 -20.9009 -0.4192 -0.0867 -0.9104
-43 0 8 0.0148 -42.9881 -0.0449 8.2275 -0.9091 -0.4221 0.0876
21 -1 -26 0.1033 20.9304 -0.9837 -26.0919 0.3962 0.1607 -0.9216

loop_
_geom_angle_atom_site_label_1
_geom_angle_atom_site_label_2
_geom_angle_atom_site_label_3
_geom_angle
N8 Pd1 N4 95.2(2)
C7 Pd1 N4 85.1(3)
C7 Pd1 N8 179.5(3)
C7 Pd1 C22 94.3(3)
C22 Pd1 N4 175.5(3)
C22 Pd1 N8 85.4(3)
C5 N1 C1 117.6(9)
C7 N2 C6 125.9(6)
C7 N2 C8 111.1(7)
C8 N2 C6 122.9(7)
C7 N3 C9 111.0(7)
C7 N3 C10 121.8(7)
C9 N3 C10 126.3(7)
C11 N4 Pd1 120.6(5)
C15 N4 Pd1 120.7(5)
C15 N4 C11 118.6(6)
C22 N6 C21 125.9(6)
C22 N6 C23 110.5(6)
C23 N6 C21 123.5(6)
C22 N7 C24 111.0(6)
C22 N7 C25 122.2(6)
C24 N7 C25 126.3(6)
C26 N8 Pd1 121.6(5)
C30 N8 Pd1 121.1(5)
C30 N8 C26 117.2(7)
N1 C1 H1 117.9
N1 C1 C2 124.1(9)
C2 C1 H1 117.9
C1 C2 H2 121.3
C1 C2 C3 117.3(8)
C3 C2 H2 121.3
C2 C3 H3 120.6
C4 C3 C2 118.8(9)
C4 C3 H3 120.6
C3 C4 H4 120.1
C5 C4 C3 119.8(9)
C5 C4 H4 120.1
N1 C5 C4 122.3(8)
N1 C5 C6 116.2(7)
C4 C5 C6 121.5(8)
N2 C6 C5 111.1(6)
N2 C7 Pd1 134.5(6)
N2 C7 N3 105.2(7)
N3 C7 Pd1 120.0(6)
N2 C8 H8 126.7
C9 C8 N2 106.6(7)
C9 C8 H8 126.7
N3 C9 H9 126.9
C8 C9 N3 106.2(7)
C8 C9 H9 126.9
N3 C10 H10A 109.5
N3 C10 H10B 109.5
N3 C10 C11 110.5(7)
H10A C10 H10B 108.1
C11 C10 H10A 109.5
C11 C10 H10B 109.5
N4 C11 C10 116.6(6)
N4 C11 C12 121.5(8)
C12 C11 C10 121.8(7)
C11 C12 H12 120.2
C11 C12 C13 119.6(8)
C13 C12 H12 120.2
C12 C13 H13 120.6
C14 C13 C12 118.9(7)
C14 C13 H13 120.6
C13 C14 H14 120.6
C13 C14 C15 118.7(8)
C15 C14 H14 120.6
N4 C15 C14 122.7(8)
N4 C15 H15 118.6
C14 C15 H15 118.6
N6 C21 H21A 107.4
N6 C21 H21B 107.4
N6 C21 H21C 110.8
N6 C21 H21D 110.8
N6 C21 C20A 104.9(9)
H21A C21 H21B 106.9
H21A C21 H21C 112.3
H21A C21 H21D 3.9
H21B C21 H21C 8.5
H21B C21 H21D 103.8
H21C C21 H21D 108.8
C20B C21 N6 119.7(10)
C20B C21 H21A 107.4
C20B C21 H21B 107.4
C20B C21 H21C 99.2
C20B C21 H21D 106.6
C20B C21 C20A 15.6(10)
C20A C21 H21A 110.4
C20A C21 H21B 119.2
C20A C21 H21C 110.8
C20A C21 H21D 110.8
N6 C22 Pd1 132.4(5)
N7 C22 Pd1 121.0(5)
N7 C22 N6 105.5(6)
N6 C23 H23 126.7
C24 C23 N6 106.7(7)
C24 C23 H23 126.7
N7 C24 H24 126.9
C23 C24 N7 106.3(6)
C23 C24 H24 126.9
N7 C25 H25A 109.8
N7 C25 H25B 109.8
N7 C25 C26 109.5(6)
H25A C25 H25B 108.2
C26 C25 H25A 109.8
C26 C25 H25B 109.8
N8 C26 C25 116.6(7)
N8 C26 C27 121.6(7)
C27 C26 C25 121.8(7)
C26 C27 H27 120.0
C28 C27 C26 120.0(8)
C28 C27 H27 120.0
C27 C28 H28 120.6
C27 C28 C29 118.9(8)
C29 C28 H28 120.6
C28 C29 H29 120.8
C30 C29 C28 118.5(8)
C30 C29 H29 120.8
N8 C30 C29 123.8(8)
N8 C30 H30 118.1
C29 C30 H30 118.1
C16B N5B C20B 117.9(17)
N5B C16B H16B 119.1
C17B C16B N5B 122(2)
C17B C16B H16B 119.1
C16B C17B H17B 120.5
C16B C17B C18B 118.9(17)
C18B C17B H17B 120.5
C17B C18B H18B 120.1
C19B C18B C17B 119.8(18)
C19B C18B H18B 120.1
C18B C19B H19B 120.5
C18B C19B C20B 119(2)
C20B C19B H19B 120.5
N5B C20B C21 117.0(14)
C19B C20B C21 120.3(17)
C19B C20B N5B 122.6(17)
C20A N5A C16A 111(2)
N5A C16A H16A 116.7
N5A C16A C17A 127(3)
C17A C16A H16A 116.7
C16A C17A H17A 119.9
C16A C17A C18A 120(2)
C18A C17A H17A 119.9
C17A C18A H18A 121.9
C17A C18A C19A 116.2(18)
C19A C18A H18A 121.9
C18A C19A H19A 122.5
C20A C19A C18A 115(2)
C20A C19A H19A 122.5
N5A C20A C21 118.7(16)
N5A C20A C19A 130(2)
C19A C20A C21 110.9(18)
O1 S1 C31 108.1(5)
O1 S1 C32 106.5(7)
C31 S1 C32 98.4(7)
S1 C31 H31A 109.5
S1 C31 H31B 109.5
S1 C31 H31C 109.5
H31A C31 H31B 109.5
H31A C31 H31C 109.5
H31B C31 H31C 109.5
S1 C32 H32A 109.5
S1 C32 H32B 109.5
S1 C32 H32C 109.5
H32A C32 H32B 109.5
H32A C32 H32C 109.5
H32B C32 H32C 109.5

loop_
_geom_bond_atom_site_label_1
_geom_bond_atom_site_label_2
_geom_bond_distance
Pd1 N4 2.109(6)
Pd1 N8 2.103(7)
Pd1 C7 1.964(8)
Pd1 C22 1.980(7)
N1 C1 1.341(11)
N1 C5 1.323(11)
N2 C6 1.490(9)
N2 C7 1.339(10)
N2 C8 1.394(10)
N3 C7 1.359(9)
N3 C9 1.387(10)
N3 C10 1.450(10)
N4 C11 1.359(10)
N4 C15 1.342(10)
N6 C21 1.451(9)
N6 C22 1.343(9)
N6 C23 1.393(9)
N7 C22 1.338(9)
N7 C24 1.392(9)
N7 C25 1.462(9)
N8 C26 1.360(9)
N8 C30 1.356(10)
C1 H1 0.9300
C1 C2 1.376(14)
C2 H2 0.9300
C2 C3 1.383(14)
C3 H3 0.9300
C3 C4 1.377(12)
C4 H4 0.9300
C4 C5 1.374(11)
C5 C6 1.521(10)
C8 H8 0.9300
C8 C9 1.358(12)
C9 H9 0.9300
C10 H10A 0.9700
C10 H10B 0.9700
C10 C11 1.503(11)
C11 C12 1.375(10)
C12 H12 0.9300
C12 C13 1.399(12)
C13 H13 0.9300
C13 C14 1.379(12)
C14 H14 0.9300
C14 C15 1.386(11)
C15 H15 0.9300
C21 H21A 0.9700
C21 H21B 0.9700
C21 H21C 0.9700
C21 H21D 0.9700
C21 C20B 1.440(19)
C21 C20A 1.62(2)
C23 H23 0.9300
C23 C24 1.343(11)
C24 H24 0.9300
C25 H25A 0.9700
C25 H25B 0.9700
C25 C26 1.515(11)
C26 C27 1.380(11)
C27 H27 0.9300
C27 C28 1.372(12)
C28 H28 0.9300
C28 C29 1.392(12)
C29 H29 0.9300
C29 C30 1.358(11)
C30 H30 0.9300
N5B C16B 1.35(2)
N5B C20B 1.41(2)
C16B H16B 0.9300
C16B C17B 1.33(3)
C17B H17B 0.9300
C17B C18B 1.46(3)
C18B H18B 0.9300
C18B C19B 1.34(3)
C19B H19B 0.9300
C19B C20B 1.34(3)
N5A C16A 1.36(3)
N5A C20A 1.32(3)
C16A H16A 0.9300
C16A C17A 1.38(3)
C17A H17A 0.9300
C17A C18A 1.41(3)
C18A H18A 0.9300
C18A C19A 1.44(3)
C19A H19A 0.9300
C19A C20A 1.41(3)
S1 O1 1.498(9)
S1 C31 1.760(10)
S1 C32 1.789(16)
C31 H31A 0.9600
C31 H31B 0.9600
C31 H31C 0.9600
C32 H32A 0.9600
C32 H32B 0.9600
C32 H32C 0.9600

loop_
_geom_torsion_atom_site_label_1
_geom_torsion_atom_site_label_2
_geom_torsion_atom_site_label_3
_geom_torsion_atom_site_label_4
_geom_torsion
Pd1 N4 C11 C10 0.4(10)
Pd1 N4 C11 C12 178.6(6)
Pd1 N4 C15 C14 -179.4(6)
Pd1 N8 C26 C25 2.0(8)
Pd1 N8 C26 C27 178.3(5)
Pd1 N8 C30 C29 -176.7(6)
N1 C1 C2 C3 -1.8(15)
N1 C5 C6 N2 105.2(8)
N2 C8 C9 N3 -0.8(9)
N3 C10 C11 N4 55.3(10)
N3 C10 C11 C12 -123.0(8)
N4 Pd1 N8 C26 142.7(5)
N4 Pd1 N8 C30 -40.4(6)
N4 Pd1 C7 N2 -128.1(8)
N4 Pd1 C7 N3 44.0(6)
N4 Pd1 C22 N6 -30(4)
N4 Pd1 C22 N7 137(3)
N4 C11 C12 C13 0.9(12)
N6 C21 C20B N5B 15.8(18)
N6 C21 C20B C19B -166.9(13)
N6 C21 C20A N5A 16.7(18)
N6 C21 C20A C19A -160.9(13)
N6 C23 C24 N7 0.4(8)
N7 C25 C26 N8 53.9(8)
N7 C25 C26 C27 -122.5(7)
N8 Pd1 N4 C11 137.9(6)
N8 Pd1 N4 C15 -43.9(6)
N8 Pd1 C7 N2 2(28)
N8 Pd1 C7 N3 174(100)
N8 Pd1 C22 N6 -127.1(8)
N8 Pd1 C22 N7 39.0(6)
N8 C26 C27 C28 -1.4(11)
C1 N1 C5 C4 1.0(13)
C1 N1 C5 C6 179.9(7)
C1 C2 C3 C4 2.4(14)
C2 C3 C4 C5 -1.5(14)
C3 C4 C5 N1 -0.3(13)
C3 C4 C5 C6 -179.1(8)
C4 C5 C6 N2 -75.9(9)
C5 N1 C1 C2 0.1(14)
C6 N2 C7 Pd1 -3.3(12)
C6 N2 C7 N3 -176.1(6)
C6 N2 C8 C9 176.7(7)
C7 Pd1 N4 C11 -42.5(6)
C7 Pd1 N4 C15 135.7(7)
C7 Pd1 N8 C26 13(28)
C7 Pd1 N8 C30 -170(100)
C7 Pd1 C22 N6 53.3(8)
C7 Pd1 C22 N7 -140.6(6)
C7 N2 C6 C5 -109.8(8)
C7 N2 C8 C9 0.7(9)
C7 N3 C9 C8 0.6(9)
C7 N3 C10 C11 -56.2(10)
C8 N2 C6 C5 74.8(9)
C8 N2 C7 Pd1 172.5(6)
C8 N2 C7 N3 -0.3(8)
C9 N3 C7 Pd1 -174.3(5)
C9 N3 C7 N2 -0.2(8)
C9 N3 C10 C11 112.4(9)
C10 N3 C7 Pd1 -4.1(10)
C10 N3 C7 N2 170.0(7)
C10 N3 C9 C8 -169.0(7)
C10 C11 C12 C13 179.1(8)
C11 N4 C15 C14 -1.1(12)
C11 C12 C13 C14 -1.4(12)
C12 C13 C14 C15 0.7(12)
C13 C14 C15 N4 0.5(13)
C15 N4 C11 C10 -177.9(7)
C15 N4 C11 C12 0.3(12)
C21 N6 C22 Pd1 -10.2(12)
C21 N6 C22 N7 -177.9(7)
C21 N6 C23 C24 177.7(7)
C22 Pd1 N4 C11 41(4)
C22 Pd1 N4 C15 -141(4)
C22 Pd1 N8 C26 -41.8(6)
C22 Pd1 N8 C30 135.1(6)
C22 Pd1 C7 N2 56.4(8)
C22 Pd1 C7 N3 -131.6(6)
C22 N6 C21 C20B 64.8(13)
C22 N6 C21 C20A 69.9(11)
C22 N6 C23 C24 -0.2(9)
C22 N7 C24 C23 -0.5(9)
C22 N7 C25 C26 -59.9(9)
C23 N6 C21 C20B -112.8(11)
C23 N6 C21 C20A -107.6(10)
C23 N6 C22 Pd1 167.6(6)
C23 N6 C22 N7 -0.1(8)
C24 N7 C22 Pd1 -169.0(5)
C24 N7 C22 N6 0.4(8)
C24 N7 C25 C26 111.0(7)
C25 N7 C22 Pd1 3.1(9)
C25 N7 C22 N6 172.5(6)
C25 N7 C24 C23 -172.3(7)
C25 C26 C27 C28 174.7(7)
C26 N8 C30 C29 0.3(11)
C26 C27 C28 C29 -0.1(12)
C27 C28 C29 C30 1.6(12)
C28 C29 C30 N8 -1.8(12)
C30 N8 C26 C25 -175.0(6)
C30 N8 C26 C27 1.3(10)
N5B C16B C17B C18B 2(2)
C16B N5B C20B C21 179.2(14)
C16B N5B C20B C19B 2(2)
C16B C17B C18B C19B -3(2)
C17B C18B C19B C20B 3(3)
C18B C19B C20B C21 -179.9(15)
C18B C19B C20B N5B -3(3)
C20B C21 C20A N5A 180(100)
C20B C21 C20A C19A 2(4)
C20B N5B C16B C17B -2(2)
N5A C16A C17A C18A -1(3)
C16A N5A C20A C21 177.9(16)
C16A N5A C20A C19A -5(3)
C16A C17A C18A C19A 4(3)
C17A C18A C19A C20A -6(2)
C18A C19A C20A C21 -174.9(14)
C18A C19A C20A N5A 8(3)
C20A C21 C20B N5B -3(4)
C20A C21 C20B C19B 174(6)
C20A N5A C16A C17A 1(3)
